data_7203370
loop_
_publ_author_name
'Spencer, Elinor C.'
'Howard, Judith A. K.'
'Baruah, Pranjal K.'
'Sanjayan, Gangadhar J.'

_publ_section_title
;
 The solid-state behaviour of
 4,6-dioxo-5,5-diethylenepyrimidine-2-isobutylurea
;
_journal_issue 6
_journal_name_full CrystEngComm
_journal_page_first 468
_journal_paper_doi 10.1039/b603252d
_journal_volume 8
_journal_year 2006
_chemical_formula_moiety 'C15 H21 N4 O3, (C15 H22 N4 O3)2'
_chemical_formula_sum 'C15 H21.67 N4 O3'
_chemical_formula_weight 306.03
_chemical_name_common 4,6-Dioxo-5,5-diethylenepyrimidine-2-isobutylurea
_chemical_name_systematic
;
4,6-Dioxo-5,5-diethylenepyrimidine-2-isobutylurea
;
_space_group_IT_number 2
_symmetry_cell_setting triclinic
_symmetry_space_group_name_Hall '-P 1'
_symmetry_space_group_name_H-M 'P -1'
_atom_sites_solution_hydrogens mixed
_atom_sites_solution_primary direct
_atom_sites_solution_secondary difmap
_audit_creation_method SHELXL-97
_cell_angle_alpha 73.608(2)
_cell_angle_beta 71.557(2)
_cell_angle_gamma 66.840(2)
_cell_formula_units_Z 6
_cell_length_a 12.0670(6)
_cell_length_b 13.8660(7)
_cell_length_c 17.6218(9)
_cell_measurement_reflns_used 3394
_cell_measurement_temperature 180(2)
_cell_measurement_theta_max 22.609
_cell_measurement_theta_min 2.214
_cell_volume 2529.2(2)
_computing_cell_refinement 'Bruker SMART 1998'
_computing_data_collection 'Bruker SMART 1998'
_computing_data_reduction 'Bruker SAINT 1998'
_computing_molecular_graphics 'Bruker SHELXTL'
_computing_publication_material 'Bruker SHELXTL'
_computing_structure_refinement 'Bruker SHELXTL'
_computing_structure_solution 'Bruker SHELXTL'
_diffrn_ambient_temperature 180(2)
_diffrn_detector_area_resol_mean 8
_diffrn_measured_fraction_theta_full 0.998
_diffrn_measured_fraction_theta_max 0.998
_diffrn_measurement_device_type 'Bruker SMART CCD 1K area detector'
_diffrn_measurement_method \w
_diffrn_radiation_monochromator graphite
_diffrn_radiation_source 'fine-focus sealed tube'
_diffrn_radiation_type MoK\a
_diffrn_radiation_wavelength 0.71073
_diffrn_reflns_av_R_equivalents 0.0778
_diffrn_reflns_av_sigmaI/netI 0.1205
_diffrn_reflns_limit_h_max 14
_diffrn_reflns_limit_h_min -14
_diffrn_reflns_limit_k_max 16
_diffrn_reflns_limit_k_min -16
_diffrn_reflns_limit_l_max 20
_diffrn_reflns_limit_l_min -20
_diffrn_reflns_number 22398
_diffrn_reflns_theta_full 25.00
_diffrn_reflns_theta_max 25.00
_diffrn_reflns_theta_min 1.62
_diffrn_standards_decay_% 0
_diffrn_standards_interval_count 0
_diffrn_standards_interval_time 0
_diffrn_standards_number 0
_exptl_absorpt_coefficient_mu 0.086
_exptl_absorpt_correction_T_max 1
_exptl_absorpt_correction_T_min 0.891717
_exptl_absorpt_correction_type multi-scan
_exptl_absorpt_process_details
;
SADABS (Sheldrick, G. M. (1998)).
Program for Absorption Correction.
University of G\"ottingen, Germany.
;
_exptl_crystal_colour colourless
_exptl_crystal_density_diffrn 1.206
_exptl_crystal_density_meas ?
_exptl_crystal_density_method .
_exptl_crystal_description Block
_exptl_crystal_F_000 982
_exptl_crystal_size_max 0.21
_exptl_crystal_size_mid 0.17
_exptl_crystal_size_min 0.05
_refine_diff_density_max 0.453
_refine_diff_density_min -0.287
_refine_diff_density_rms 0.048
_refine_ls_extinction_coef 'not refined'
_refine_ls_extinction_method none
_refine_ls_goodness_of_fit_ref 0.946
_refine_ls_hydrogen_treatment mixed
_refine_ls_matrix_type full
_refine_ls_number_parameters 642
_refine_ls_number_reflns 8896
_refine_ls_number_restraints 0
_refine_ls_restrained_S_all 0.946
_refine_ls_R_factor_all 0.1709
_refine_ls_R_factor_gt 0.0669
_refine_ls_shift/su_max 0.000
_refine_ls_shift/su_mean 0.000
_refine_ls_structure_factor_coef Fsqd
_refine_ls_weighting_details 'calc w=1/[\s^2^(Fo^2^)+(0.0832P)^2^+0.0000P] where P=(Fo^2^+2Fc^2^)/3'
_refine_ls_weighting_scheme calc
_refine_ls_wR_factor_gt 0.1472
_refine_ls_wR_factor_ref 0.1811
_reflns_number_gt 4049
_reflns_number_total 8896
_reflns_threshold_expression >2sigma(I)
_cod_data_source_file b603252d.txt
_cod_data_source_block gamma_form
_cod_depositor_comments
;
The following automatic conversions were performed:
'_symmetry_cell_setting' value 'Triclinic' changed to 'triclinic'
according to '/home/adriana/struct/CIF-dictionaries/cif_core.dic'
dictionary named 'cif_core.dic' version 2.4.1 from 2010-06-29.

Automatic conversion script
Id: cif_fix_enum 1555 2011-01-17 13:19:09Z saulius 
;
_cod_original_sg_symbol_Hall '-p 1'
_cod_original_sg_symbol_H-M P-1
_cod_database_code 7203370

loop_
_symmetry_equiv_pos_as_xyz
'x, y, z'
'-x, -y, -z'

loop_
_atom_site_label
_atom_site_type_symbol
_atom_site_fract_x
_atom_site_fract_y
_atom_site_fract_z
_atom_site_U_iso_or_equiv
_atom_site_adp_type
_atom_site_occupancy
_atom_site_symmetry_multiplicity
_atom_site_calc_flag
_atom_site_refinement_flags
_atom_site_disorder_assembly
_atom_site_disorder_group
C1 C 0.2348(6) 0.3562(5) 0.1927(4) 0.0996(18) Uani 1 1 d . . .
H1A H 0.1605 0.4157 0.1973 0.120 Uiso 1 1 calc R . .
H1B H 0.2615 0.3126 0.2403 0.120 Uiso 1 1 calc R . .
C2 C 0.2988(5) 0.3346(4) 0.1228(3) 0.0718(14) Uani 1 1 d . . .
H2 H 0.3726 0.2745 0.1207 0.086 Uiso 1 1 calc R . .
C3 C 0.2663(4) 0.3971(3) 0.0440(3) 0.0541(11) Uani 1 1 d . . .
H3A H 0.3279 0.4332 0.0137 0.065 Uiso 1 1 calc R . .
H3B H 0.1844 0.4531 0.0557 0.065 Uiso 1 1 calc R . .
C4 C 0.2616(3) 0.3303(3) -0.0112(2) 0.0394(9) Uani 1 1 d . . .
C5 C 0.2325(4) 0.4037(3) -0.0924(2) 0.0475(10) Uani 1 1 d . . .
H5A H 0.1525 0.4618 -0.0804 0.057 Uiso 1 1 calc R . .
H5B H 0.2978 0.4367 -0.1198 0.057 Uiso 1 1 calc R . .
C6 C 0.2257(4) 0.3449(3) -0.1482(2) 0.0525(11) Uani 1 1 d . . .
H6 H 0.3010 0.2977 -0.1743 0.063 Uiso 1 1 calc R . .
C7 C 0.1218(4) 0.3537(4) -0.1640(2) 0.0632(13) Uani 1 1 d . . .
H7A H 0.0449 0.4002 -0.1390 0.076 Uiso 1 1 calc R . .
H7B H 0.1240 0.3135 -0.2005 0.076 Uiso 1 1 calc R . .
C8 C 0.3882(3) 0.2449(3) -0.0288(2) 0.0382(9) Uani 1 1 d . . .
C9 C 0.1555(3) 0.2872(3) 0.0301(2) 0.0377(9) Uani 1 1 d . . .
C10 C 0.3061(3) 0.1094(3) 0.03009(19) 0.0307(8) Uani 1 1 d . . .
C11 C 0.2305(3) -0.0447(3) 0.0853(2) 0.0374(9) Uani 1 1 d . . .
C12 C 0.1935(4) -0.2155(3) 0.1306(2) 0.0514(11) Uani 1 1 d . . .
H12A H 0.1137 -0.1720 0.1613 0.062 Uiso 1 1 calc R . .
H12B H 0.2331 -0.2757 0.1702 0.062 Uiso 1 1 calc R . .
C13 C 0.1675(4) -0.2598(4) 0.0709(3) 0.0648(14) Uani 1 1 d . . .
H13 H 0.118(4) -0.306(3) 0.103(2) 0.069(13) Uiso 1 1 d . . .
C14 C 0.2854(5) -0.3249(4) 0.0188(4) 0.0945(18) Uani 1 1 d . . .
H14A H 0.3336 -0.2787 -0.0149 0.142 Uiso 1 1 calc R . .
H14B H 0.2639 -0.3552 -0.0162 0.142 Uiso 1 1 calc R . .
H14C H 0.3348 -0.3826 0.0541 0.142 Uiso 1 1 calc R . .
C15 C 0.0859(5) -0.1721(4) 0.0189(3) 0.0828(15) Uani 1 1 d . . .
H15A H 0.0068 -0.1368 0.0538 0.124 Uiso 1 1 calc R . .
H15B H 0.0707 -0.2028 -0.0190 0.124 Uiso 1 1 calc R . .
H15C H 0.1274 -0.1199 -0.0119 0.124 Uiso 1 1 calc R . .
C16 C 0.9010(4) 0.3598(4) 0.6183(3) 0.0693(13) Uani 1 1 d . . .
H16A H 0.9172 0.2855 0.6380 0.083 Uiso 1 1 calc R . .
H16B H 0.8671 0.4077 0.6556 0.083 Uiso 1 1 calc R . .
C17 C 0.9255(4) 0.3960(4) 0.5400(3) 0.0586(12) Uani 1 1 d . . .
H17 H 0.9079 0.4708 0.5230 0.070 Uiso 1 1 calc R . .
C18 C 0.9790(3) 0.3293(3) 0.4749(2) 0.0510(11) Uani 1 1 d . . .
H18A H 0.9940 0.2535 0.5011 0.061 Uiso 1 1 calc R . .
H18B H 1.0601 0.3370 0.4437 0.061 Uiso 1 1 calc R . .
C19 C 0.8957(3) 0.3587(3) 0.4152(2) 0.0404(9) Uani 1 1 d . . .
C20 C 0.9529(4) 0.2787(3) 0.3558(3) 0.0588(12) Uani 1 1 d . . .
H20A H 1.0335 0.2852 0.3221 0.071 Uiso 1 1 calc R . .
H20B H 0.9687 0.2053 0.3875 0.071 Uiso 1 1 calc R . .
C21 C 0.8702(5) 0.2972(4) 0.3009(3) 0.0737(15) Uani 1 1 d . . .
H21 H 0.7958 0.2808 0.3251 0.088 Uiso 1 1 calc R . .
C22 C 0.8920(6) 0.3332(4) 0.2246(3) 0.1018(19) Uani 1 1 d . . .
H22A H 0.9654 0.3506 0.1981 0.122 Uiso 1 1 calc R . .
H22B H 0.8349 0.3426 0.1942 0.122 Uiso 1 1 calc R . .
C23 C 0.8910(4) 0.4674(3) 0.3657(2) 0.0398(9) Uani 1 1 d . . .
C24 C 0.7701(3) 0.3505(3) 0.4633(2) 0.0414(9) Uani 1 1 d . . .
C25 C 0.6701(3) 0.5284(3) 0.4198(2) 0.0334(9) Uani 1 1 d . . .
C26 C 0.5523(4) 0.7195(3) 0.3820(2) 0.0367(9) Uani 1 1 d . . .
C27 C 0.4078(4) 0.9025(3) 0.3695(3) 0.0570(12) Uani 1 1 d . . .
H27A H 0.4787 0.9149 0.3258 0.068 Uiso 1 1 calc R . .
H27B H 0.3913 0.9441 0.4116 0.068 Uiso 1 1 calc R . .
C28 C 0.2953(4) 0.9411(4) 0.3349(3) 0.0653(13) Uani 1 1 d . . .
H28 H 0.222(4) 0.932(3) 0.385(2) 0.062(12) Uiso 1 1 d . . .
C29 C 0.3130(6) 0.8805(5) 0.2708(3) 0.114(2) Uani 1 1 d . . .
H29A H 0.3834 0.8892 0.2261 0.171 Uiso 1 1 calc R . .
H29B H 0.2378 0.9082 0.2500 0.171 Uiso 1 1 calc R . .
H29C H 0.3292 0.8047 0.2946 0.171 Uiso 1 1 calc R . .
C30 C 0.2633(5) 1.0609(4) 0.3020(4) 0.113(2) Uani 1 1 d . . .
H30A H 0.3269 1.0735 0.2533 0.169 Uiso 1 1 calc R . .
H30B H 0.2599 1.0970 0.3436 0.169 Uiso 1 1 calc R . .
H30C H 0.1826 1.0890 0.2881 0.169 Uiso 1 1 calc R . .
C31 C 0.8975(9) 1.0082(7) 0.4377(6) 0.159(4) Uani 1 1 d . . .
H31A H 0.8309 1.0725 0.4467 0.191 Uiso 1 1 calc R . .
H31B H 0.9368 0.9643 0.4804 0.191 Uiso 1 1 calc R . .
C33 C 0.8989(5) 1.0241(4) 0.2968(3) 0.0748(15) Uani 1 1 d . . .
H33A H 0.9759 0.9968 0.2559 0.090 Uiso 1 1 calc R . .
H33B H 0.8728 1.1030 0.2845 0.090 Uiso 1 1 calc R . .
C34 C 0.7964(4) 0.9899(3) 0.2870(2) 0.0502(11) Uani 1 1 d . B .
C35 C 0.7902(4) 1.0214(3) 0.1961(2) 0.0629(13) Uani 1 1 d . . .
H35A H 0.7649 1.1000 0.1802 0.076 Uiso 1 1 calc R . .
H35B H 0.8741 0.9911 0.1623 0.076 Uiso 1 1 calc R . .
C36 C 0.6998(5) 0.9830(5) 0.1775(3) 0.094(2) Uani 1 1 d . . .
H36 H 0.7161 0.9082 0.1887 0.113 Uiso 1 1 calc R . .
C37 C 0.6073(6) 1.0400(6) 0.1493(3) 0.130(3) Uani 1 1 d . . .
H37A H 0.5869 1.1153 0.1371 0.156 Uiso 1 1 calc R . .
H37B H 0.5571 1.0081 0.1401 0.156 Uiso 1 1 calc R . .
C38 C 0.8344(3) 0.8708(3) 0.3119(2) 0.0394(9) Uani 1 1 d . . .
C39 C 0.6760(4) 1.0464(3) 0.3409(3) 0.0686(14) Uani 1 1 d . . .
C40 C 0.6730(3) 0.8946(3) 0.4339(2) 0.0341(9) Uani 1 1 d . . .
C41 C 0.6525(4) 0.7345(3) 0.5363(2) 0.0423(10) Uani 1 1 d . . .
C42A C 0.6255(8) 0.5954(6) 0.6492(5) 0.049(3) Uiso 0.520(10) 1 d P A 1
H42A H 0.6470 0.5481 0.6101 0.059 Uiso 0.520(10) 1 calc PR A 1
H42B H 0.7044 0.5875 0.6602 0.059 Uiso 0.520(10) 1 calc PR A 1
C42B C 0.5576(10) 0.5970(7) 0.6312(5) 0.050(3) Uiso 0.480(10) 1 d P A 2
H42C H 0.5181 0.5944 0.5908 0.060 Uiso 0.480(10) 1 calc PR A 2
H42D H 0.6414 0.5427 0.6227 0.060 Uiso 0.480(10) 1 calc PR A 2
C43A C 0.5622(10) 0.5562(7) 0.7163(5) 0.056(3) Uiso 0.520(10) 1 d P A 1
C43B C 0.5015(9) 0.5651(7) 0.6960(6) 0.052(3) Uiso 0.480(10) 1 d P A 2
C44 C 0.4744(6) 0.6131(4) 0.7785(3) 0.114(2) Uani 1 1 d . . .
H44A H 0.4634 0.6866 0.7775 0.170 Uiso 1 1 d R A .
H44B H 0.4701 0.5757 0.8343 0.170 Uiso 1 1 d R . .
H44C H 0.4053 0.6129 0.7617 0.170 Uiso 1 1 d R A .
C45 C 0.5547(5) 0.4404(4) 0.7289(3) 0.0973(19) Uani 1 1 d . . .
H45A H 0.6047 0.3939 0.6897 0.146 Uiso 1 1 d R A .
H45B H 0.4758 0.4293 0.7556 0.146 Uiso 1 1 d R . .
H45C H 0.5956 0.4298 0.7714 0.146 Uiso 1 1 d R . .
N1 N 0.4052(2) 0.1376(2) -0.00656(17) 0.0341(7) Uani 1 1 d . . .
N2 N 0.1889(3) 0.1768(3) 0.04822(18) 0.0374(8) Uani 1 1 d . . .
H2N H 0.139(3) 0.147(3) 0.070(2) 0.030(11) Uiso 1 1 d . . .
N3 N 0.3226(3) 0.0038(3) 0.05047(18) 0.0345(8) Uani 1 1 d . . .
H3N H 0.393(3) -0.034(2) 0.0372(17) 0.015(9) Uiso 1 1 d . . .
N4 N 0.2735(3) -0.1497(3) 0.09217(18) 0.0408(8) Uani 1 1 d . . .
H4N H 0.358(4) -0.187(3) 0.077(2) 0.046(11) Uiso 1 1 d . . .
N5 N 0.7753(3) 0.5444(3) 0.36911(19) 0.0392(8) Uani 1 1 d . . .
N6 N 0.6629(3) 0.4365(2) 0.46571(17) 0.0370(7) Uani 1 1 d . . .
N7 N 0.5635(3) 0.6136(2) 0.42294(18) 0.0362(8) Uani 1 1 d . . .
H7N H 0.493(3) 0.608(2) 0.459(2) 0.033(10) Uiso 1 1 d . . .
N8 N 0.4406(3) 0.7887(2) 0.4056(2) 0.0469(9) Uani 1 1 d . . .
H8N H 0.371(4) 0.768(3) 0.441(2) 0.065(13) Uiso 1 1 d . . .
N9 N 0.7772(3) 0.8336(3) 0.38939(19) 0.0371(8) Uani 1 1 d . B .
H9N H 0.797(3) 0.767(3) 0.408(2) 0.050(13) Uiso 1 1 d . . .
N10 N 0.6199(3) 0.9975(2) 0.41285(18) 0.0475(9) Uani 1 1 d . B .
N11 N 0.6180(3) 0.8458(2) 0.50625(18) 0.0369(8) Uani 1 1 d . B .
H11N H 0.548(4) 0.888(3) 0.531(2) 0.060(14) Uiso 1 1 d . . .
N12 N 0.5779(4) 0.7072(3) 0.6053(2) 0.0694(13) Uani 1 1 d . A .
H12N H 0.513(4) 0.751(3) 0.626(2) 0.058(14) Uiso 1 1 d . . .
O1 O 0.4782(2) 0.2749(2) -0.06404(17) 0.0569(8) Uani 1 1 d . . .
O2 O 0.0482(2) 0.3423(2) 0.04659(16) 0.0528(7) Uani 1 1 d . . .
O3 O 0.1206(2) 0.0097(2) 0.10764(15) 0.0488(7) Uani 1 1 d . . .
O4 O 0.9822(2) 0.4889(2) 0.32337(16) 0.0547(8) Uani 1 1 d . . .
O5 O 0.7657(2) 0.2621(2) 0.50270(17) 0.0586(8) Uani 1 1 d . . .
O6 O 0.6403(2) 0.74186(19) 0.33104(15) 0.0470(7) Uani 1 1 d . . .
O7 O 0.9147(2) 0.8098(2) 0.26944(15) 0.0491(7) Uani 1 1 d . . .
O8A O 0.5990(7) 1.1382(5) 0.3049(4) 0.050(3) Uiso 0.431(12) 1 d P B 1
O8B O 0.6478(5) 1.1459(4) 0.3282(3) 0.045(2) Uiso 0.569(12) 1 d P B 2
O9 O 0.7441(3) 0.6718(2) 0.50016(15) 0.0524(7) Uani 1 1 d . B .
H5N H 0.766(3) 0.610(3) 0.344(2) 0.047(12) Uiso 1 1 d . . .
C32 C 0.9277(9) 0.9855(8) 0.3806(4) 0.159(5) Uani 1 1 d . . .
H32 H 0.9945 0.9198 0.3814 0.191 Uiso 1 1 calc R . .

loop_
_atom_site_aniso_label
_atom_site_aniso_U_11
_atom_site_aniso_U_22
_atom_site_aniso_U_33
_atom_site_aniso_U_23
_atom_site_aniso_U_13
_atom_site_aniso_U_12
C1 0.101(5) 0.111(5) 0.101(5) -0.018(4) -0.024(4) -0.050(4)
C2 0.068(3) 0.080(4) 0.071(4) -0.039(3) -0.008(3) -0.017(3)
C3 0.049(3) 0.049(3) 0.065(3) -0.022(2) -0.008(2) -0.013(2)
C4 0.037(2) 0.033(2) 0.043(2) -0.0091(18) -0.0061(17) -0.0081(18)
C5 0.043(2) 0.037(2) 0.052(3) 0.000(2) -0.0047(19) -0.0125(19)
C6 0.053(3) 0.047(3) 0.045(3) 0.000(2) -0.008(2) -0.011(2)
C7 0.067(3) 0.073(3) 0.044(3) -0.005(2) -0.006(2) -0.028(3)
C8 0.034(2) 0.036(2) 0.043(2) -0.0075(18) -0.0076(17) -0.0104(19)
C9 0.034(2) 0.039(2) 0.033(2) -0.0060(18) -0.0046(17) -0.0079(19)
C10 0.027(2) 0.033(2) 0.030(2) -0.0075(16) -0.0062(15) -0.0062(18)
C11 0.033(2) 0.042(3) 0.037(2) 0.0001(18) -0.0051(17) -0.020(2)
C12 0.042(2) 0.046(3) 0.061(3) 0.006(2) -0.006(2) -0.024(2)
C13 0.061(3) 0.050(3) 0.091(4) 0.000(3) -0.017(3) -0.035(3)
C14 0.086(4) 0.074(4) 0.135(5) -0.053(4) -0.014(4) -0.024(3)
C15 0.080(4) 0.086(4) 0.095(4) -0.006(3) -0.039(3) -0.033(3)
C16 0.060(3) 0.074(3) 0.065(3) -0.011(3) -0.018(2) -0.010(3)
C17 0.055(3) 0.059(3) 0.063(3) -0.008(3) -0.014(2) -0.022(2)
C18 0.034(2) 0.047(3) 0.056(3) -0.001(2) -0.0066(19) -0.006(2)
C19 0.034(2) 0.032(2) 0.046(2) -0.0040(18) -0.0054(18) -0.0072(18)
C20 0.061(3) 0.043(3) 0.059(3) -0.014(2) 0.003(2) -0.015(2)
C21 0.105(4) 0.052(3) 0.063(3) -0.022(3) 0.001(3) -0.033(3)
C22 0.144(6) 0.104(5) 0.067(4) -0.013(3) -0.007(4) -0.067(4)
C23 0.036(2) 0.039(2) 0.042(2) -0.0109(18) -0.0024(18) -0.012(2)
C24 0.036(2) 0.035(2) 0.047(2) -0.0032(19) -0.0076(18) -0.011(2)
C25 0.033(2) 0.035(2) 0.031(2) -0.0076(17) -0.0075(16) -0.0097(19)
C26 0.041(2) 0.029(2) 0.039(2) 0.0008(18) -0.0121(19) -0.013(2)
C27 0.051(3) 0.034(2) 0.075(3) 0.001(2) -0.012(2) -0.012(2)
C28 0.057(3) 0.054(3) 0.060(3) 0.011(3) -0.015(3) -0.006(2)
C29 0.139(6) 0.110(5) 0.075(4) -0.011(4) -0.052(4) -0.006(4)
C30 0.083(4) 0.052(3) 0.140(5) 0.027(3) -0.019(4) 0.007(3)
C31 0.236(10) 0.184(9) 0.145(8) 0.020(7) -0.070(7) -0.174(8)
C33 0.104(4) 0.069(3) 0.059(3) -0.022(3) 0.025(3) -0.062(3)
C34 0.062(3) 0.040(2) 0.038(2) -0.0054(19) 0.0084(19) -0.022(2)
C35 0.055(3) 0.056(3) 0.044(3) 0.005(2) 0.007(2) -0.009(2)
C36 0.058(3) 0.120(5) 0.059(3) 0.038(3) -0.018(3) -0.019(3)
C37 0.099(5) 0.176(7) 0.074(4) 0.020(4) -0.014(4) -0.039(5)
C38 0.036(2) 0.047(3) 0.035(2) -0.009(2) -0.0014(18) -0.018(2)
C39 0.076(3) 0.032(3) 0.056(3) -0.002(2) 0.016(2) -0.005(2)
C40 0.036(2) 0.036(2) 0.032(2) -0.0090(18) -0.0041(17) -0.0146(19)
C41 0.056(3) 0.032(2) 0.031(2) 0.0002(18) -0.007(2) -0.013(2)
C44 0.143(6) 0.083(4) 0.078(4) -0.008(3) 0.005(4) -0.029(4)
C45 0.116(5) 0.053(3) 0.102(4) 0.005(3) -0.003(3) -0.036(3)
N1 0.0300(17) 0.0307(18) 0.0397(18) -0.0049(14) -0.0065(14) -0.0103(14)
N2 0.0295(19) 0.036(2) 0.0390(19) -0.0040(15) 0.0004(15) -0.0119(17)
N3 0.0230(18) 0.032(2) 0.0418(19) -0.0058(15) -0.0028(14) -0.0061(16)
N4 0.0306(19) 0.034(2) 0.052(2) -0.0001(16) -0.0044(15) -0.0150(17)
N5 0.0341(19) 0.030(2) 0.0423(19) -0.0035(16) -0.0006(15) -0.0078(16)
N6 0.0358(18) 0.0274(18) 0.0426(18) -0.0012(15) -0.0084(14) -0.0093(15)
N7 0.0312(18) 0.0291(19) 0.0405(19) -0.0023(15) -0.0039(15) -0.0084(16)
N8 0.034(2) 0.0322(19) 0.063(2) -0.0041(17) -0.0039(17) -0.0087(17)
N9 0.0353(19) 0.033(2) 0.039(2) -0.0064(16) 0.0002(15) -0.0140(16)
N10 0.053(2) 0.030(2) 0.0395(19) 0.0012(15) 0.0073(15) -0.0128(17)
N11 0.0365(19) 0.0319(19) 0.0318(18) -0.0007(15) -0.0015(15) -0.0092(16)
N12 0.087(3) 0.035(2) 0.041(2) 0.0039(18) 0.019(2) -0.007(2)
O1 0.0354(16) 0.0380(16) 0.088(2) -0.0051(15) -0.0030(15) -0.0156(13)
O2 0.0341(16) 0.0432(17) 0.0626(18) -0.0093(14) -0.0004(13) -0.0026(14)
O3 0.0276(15) 0.0450(17) 0.0607(18) -0.0026(13) 0.0001(13) -0.0116(13)
O4 0.0382(16) 0.0491(17) 0.0664(19) -0.0073(14) 0.0029(14) -0.0177(14)
O5 0.0436(17) 0.0302(16) 0.080(2) 0.0067(15) -0.0035(14) -0.0101(13)
O6 0.0426(16) 0.0369(16) 0.0494(16) 0.0018(12) -0.0028(13) -0.0136(13)
O7 0.0439(16) 0.0495(17) 0.0434(16) -0.0123(14) 0.0030(13) -0.0125(14)
O9 0.0591(19) 0.0337(16) 0.0425(16) -0.0033(13) 0.0000(14) -0.0046(14)
C32 0.265(10) 0.264(10) 0.054(4) -0.063(5) 0.052(5) -0.243(9)

loop_
_atom_type_symbol
_atom_type_description
_atom_type_scat_dispersion_real
_atom_type_scat_dispersion_imag
_atom_type_scat_source
C C 0.0033 0.0016 'International Tables Vol C Tables 4.2.6.8 and 6.1.1.4'
H H 0.0000 0.0000 'International Tables Vol C Tables 4.2.6.8 and 6.1.1.4'
N N 0.0061 0.0033 'International Tables Vol C Tables 4.2.6.8 and 6.1.1.4'
O O 0.0106 0.0060 'International Tables Vol C Tables 4.2.6.8 and 6.1.1.4'

loop_
_geom_angle_atom_site_label_1
_geom_angle_atom_site_label_2
_geom_angle_atom_site_label_3
_geom_angle
_geom_angle_site_symmetry_1
_geom_angle_site_symmetry_3
_geom_angle_publ_flag
C2 C1 H1A 120.0 . . ?
C2 C1 H1B 120.0 . . ?
H1A C1 H1B 120.0 . . ?
C1 C2 C3 124.8(5) . . ?
C1 C2 H2 117.6 . . ?
C3 C2 H2 117.6 . . ?
C2 C3 C4 114.7(3) . . ?
C2 C3 H3A 108.6 . . ?
C4 C3 H3A 108.6 . . ?
C2 C3 H3B 108.6 . . ?
C4 C3 H3B 108.6 . . ?
H3A C3 H3B 107.6 . . ?
C9 C4 C8 114.4(3) . . ?
C9 C4 C3 108.8(3) . . ?
C8 C4 C3 107.9(3) . . ?
C9 C4 C5 106.8(3) . . ?
C8 C4 C5 109.5(3) . . ?
C3 C4 C5 109.5(3) . . ?
C6 C5 C4 112.4(3) . . ?
C6 C5 H5A 109.1 . . ?
C4 C5 H5A 109.1 . . ?
C6 C5 H5B 109.1 . . ?
C4 C5 H5B 109.1 . . ?
H5A C5 H5B 107.9 . . ?
C7 C6 C5 124.3(4) . . ?
C7 C6 H6 117.8 . . ?
C5 C6 H6 117.8 . . ?
C6 C7 H7A 120.0 . . ?
C6 C7 H7B 120.0 . . ?
H7A C7 H7B 120.0 . . ?
O1 C8 N1 119.7(3) . . ?
O1 C8 C4 117.5(3) . . ?
N1 C8 C4 122.8(3) . . ?
O2 C9 N2 120.5(3) . . ?
O2 C9 C4 124.1(3) . . ?
N2 C9 C4 115.4(3) . . ?
N1 C10 N2 125.6(3) . . ?
N1 C10 N3 117.4(3) . . ?
N2 C10 N3 117.0(3) . . ?
O3 C11 N4 125.4(3) . . ?
O3 C11 N3 120.7(3) . . ?
N4 C11 N3 113.9(3) . . ?
N4 C12 C13 113.9(3) . . ?
N4 C12 H12A 108.8 . . ?
C13 C12 H12A 108.8 . . ?
N4 C12 H12B 108.8 . . ?
C13 C12 H12B 108.8 . . ?
H12A C12 H12B 107.7 . . ?
C15 C13 C12 111.2(4) . . ?
C15 C13 C14 111.3(5) . . ?
C12 C13 C14 112.5(4) . . ?
C15 C13 H13 105(2) . . ?
C12 C13 H13 107(2) . . ?
C14 C13 H13 109(2) . . ?
C13 C14 H14A 109.5 . . ?
C13 C14 H14B 109.5 . . ?
H14A C14 H14B 109.5 . . ?
C13 C14 H14C 109.5 . . ?
H14A C14 H14C 109.5 . . ?
H14B C14 H14C 109.5 . . ?
C13 C15 H15A 109.5 . . ?
C13 C15 H15B 109.5 . . ?
H15A C15 H15B 109.5 . . ?
C13 C15 H15C 109.5 . . ?
H15A C15 H15C 109.5 . . ?
H15B C15 H15C 109.5 . . ?
C17 C16 H16A 120.0 . . ?
C17 C16 H16B 120.0 . . ?
H16A C16 H16B 120.0 . . ?
C16 C17 C18 125.4(4) . . ?
C16 C17 H17 117.3 . . ?
C18 C17 H17 117.3 . . ?
C17 C18 C19 114.0(3) . . ?
C17 C18 H18A 108.7 . . ?
C19 C18 H18A 108.7 . . ?
C17 C18 H18B 108.7 . . ?
C19 C18 H18B 108.7 . . ?
H18A C18 H18B 107.6 . . ?
C23 C19 C24 114.1(3) . . ?
C23 C19 C18 108.3(3) . . ?
C24 C19 C18 108.7(3) . . ?
C23 C19 C20 107.8(3) . . ?
C24 C19 C20 108.0(3) . . ?
C18 C19 C20 109.9(3) . . ?
C21 C20 C19 112.4(3) . . ?
C21 C20 H20A 109.1 . . ?
C19 C20 H20A 109.1 . . ?
C21 C20 H20B 109.1 . . ?
C19 C20 H20B 109.1 . . ?
H20A C20 H20B 107.9 . . ?
C22 C21 C20 125.2(5) . . ?
C22 C21 H21 117.4 . . ?
C20 C21 H21 117.4 . . ?
C21 C22 H22A 120.0 . . ?
C21 C22 H22B 120.0 . . ?
H22A C22 H22B 120.0 . . ?
O4 C23 N5 119.9(3) . . ?
O4 C23 C19 123.4(3) . . ?
N5 C23 C19 116.7(3) . . ?
O5 C24 N6 119.3(3) . . ?
O5 C24 C19 117.9(3) . . ?
N6 C24 C19 122.8(3) . . ?
N6 C25 N7 117.3(3) . . ?
N6 C25 N5 125.3(3) . . ?
N7 C25 N5 117.4(3) . . ?
O6 C26 N8 125.6(3) . . ?
O6 C26 N7 121.6(3) . . ?
N8 C26 N7 112.8(3) . . ?
N8 C27 C28 111.9(3) . . ?
N8 C27 H27A 109.2 . . ?
C28 C27 H27A 109.2 . . ?
N8 C27 H27B 109.2 . . ?
C28 C27 H27B 109.2 . . ?
H27A C27 H27B 107.9 . . ?
C29 C28 C27 112.3(4) . . ?
C29 C28 C30 111.7(4) . . ?
C27 C28 C30 108.9(4) . . ?
C29 C28 H28 112(2) . . ?
C27 C28 H28 105(2) . . ?
C30 C28 H28 106(2) . . ?
C28 C29 H29A 109.5 . . ?
C28 C29 H29B 109.5 . . ?
H29A C29 H29B 109.5 . . ?
C28 C29 H29C 109.5 . . ?
H29A C29 H29C 109.5 . . ?
H29B C29 H29C 109.5 . . ?
C28 C30 H30A 109.5 . . ?
C28 C30 H30B 109.5 . . ?
H30A C30 H30B 109.5 . . ?
C28 C30 H30C 109.5 . . ?
H30A C30 H30C 109.5 . . ?
H30B C30 H30C 109.5 . . ?
C32 C31 H31A 120.0 . . ?
C32 C31 H31B 120.0 . . ?
H31A C31 H31B 120.0 . . ?
C32 C33 C34 115.0(4) . . ?
C32 C33 H33A 108.5 . . ?
C34 C33 H33A 108.5 . . ?
C32 C33 H33B 108.5 . . ?
C34 C33 H33B 108.5 . . ?
H33A C33 H33B 107.5 . . ?
C38 C34 C39 112.5(3) . . ?
C38 C34 C35 109.4(3) . . ?
C39 C34 C35 111.7(4) . . ?
C38 C34 C33 107.0(3) . . ?
C39 C34 C33 107.2(4) . . ?
C35 C34 C33 109.0(3) . . ?
C36 C35 C34 113.8(3) . . ?
C36 C35 H35A 108.8 . . ?
C34 C35 H35A 108.8 . . ?
C36 C35 H35B 108.8 . . ?
C34 C35 H35B 108.8 . . ?
H35A C35 H35B 107.7 . . ?
C37 C36 C35 126.6(7) . . ?
C37 C36 H36 116.7 . . ?
C35 C36 H36 116.7 . . ?
C36 C37 H37A 120.0 . . ?
C36 C37 H37B 120.0 . . ?
H37A C37 H37B 120.0 . . ?
O7 C38 N9 121.0(4) . . ?
O7 C38 C34 123.3(3) . . ?
N9 C38 C34 115.6(3) . . ?
O8B C39 N10 118.5(4) . . ?
O8B C39 O8A 38.4(3) . . ?
N10 C39 O8A 115.1(4) . . ?
O8B C39 C34 114.6(4) . . ?
N10 C39 C34 123.9(4) . . ?
O8A C39 C34 117.2(4) . . ?
N10 C40 N9 125.1(3) . . ?
N10 C40 N11 117.1(3) . . ?
N9 C40 N11 117.8(3) . . ?
O9 C41 N12 124.8(4) . . ?
O9 C41 N11 121.3(3) . . ?
N12 C41 N11 114.0(4) . . ?
C43A C42A N12 123.1(7) . . ?
C43A C42A H42A 106.6 . . ?
N12 C42A H42A 106.6 . . ?
C43A C42A H42B 106.6 . . ?
N12 C42A H42B 106.6 . . ?
H42A C42A H42B 106.5 . . ?
C43B C42B N12 125.4(8) . . ?
C43B C42B H42C 106.0 . . ?
N12 C42B H42C 106.0 . . ?
C43B C42B H42D 106.0 . . ?
N12 C42B H42D 106.0 . . ?
H42C C42B H42D 106.3 . . ?
C42A C43A C44 126.5(8) . . ?
C42A C43A C45 120.7(7) . . ?
C44 C43A C45 111.6(6) . . ?
C42B C43B C45 115.6(8) . . ?
C42B C43B C44 122.9(8) . . ?
C45 C43B C44 100.7(6) . . ?
C42B C43B H44C 135.9 . . ?
C45 C43B H44C 107.5 . . ?
C44 C43B H44C 35.6 . . ?
H44C C44 C43A 91.8 . . ?
H44C C44 C43B 60.6 . . ?
C43A C44 C43B 31.5(4) . . ?
H44C C44 H44A 107.8 . . ?
C43A C44 H44A 121.9 . . ?
C43B C44 H44A 123.5 . . ?
H44C C44 H44B 107.9 . . ?
C43A C44 H44B 117.2 . . ?
C43B C44 H44B 128.6 . . ?
H44A C44 H44B 107.9 . . ?
H44C C44 H44C 0.0 . . ?
C43A C44 H44C 91.8 . . ?
C43B C44 H44C 60.6 . . ?
H44A C44 H44C 107.8 . . ?
H44B C44 H44C 107.9 . . ?
C43A C45 C43B 31.6(4) . . ?
C43A C45 H45A 121.4 . . ?
C43B C45 H45A 118.2 . . ?
C43A C45 H45B 118.6 . . ?
C43B C45 H45B 97.5 . . ?
H45A C45 H45B 112.1 . . ?
C43A C45 H45C 79.4 . . ?
C43B C45 H45C 108.4 . . ?
H45A C45 H45C 112.3 . . ?
H45B C45 H45C 106.9 . . ?
C10 N1 C8 117.5(3) . . ?
C10 N2 C9 124.4(3) . . ?
C10 N2 H2N 113(2) . . ?
C9 N2 H2N 122(2) . . ?
C10 N3 C11 127.4(3) . . ?
C10 N3 H3N 114(2) . . ?
C11 N3 H3N 118(2) . . ?
C11 N4 C12 122.4(3) . . ?
C11 N4 H4N 121(2) . . ?
C12 N4 H4N 116(2) . . ?
C25 N5 C23 123.1(3) . . ?
C25 N5 H5N 114(2) . . ?
C23 N5 H5N 122(2) . . ?
C25 N6 C24 117.6(3) . . ?
C25 N7 C26 126.2(3) . . ?
C25 N7 H7N 120(2) . . ?
C26 N7 H7N 113(2) . . ?
C26 N8 C27 121.9(3) . . ?
C26 N8 H8N 123(2) . . ?
C27 N8 H8N 114(2) . . ?
C40 N9 C38 123.5(3) . . ?
C40 N9 H9N 115(3) . . ?
C38 N9 H9N 120(3) . . ?
C40 N10 C39 117.0(3) . . ?
C40 N11 C41 126.0(3) . . ?
C40 N11 H11N 114(3) . . ?
C41 N11 H11N 119(3) . . ?
C41 N12 C42A 115.8(5) . . ?
C41 N12 C42B 123.4(5) . . ?
C42A N12 C42B 36.5(4) . . ?
C41 N12 H12N 122(3) . . ?
C42A N12 H12N 122(3) . . ?
C42B N12 H12N 107(3) . . ?
C31 C32 C33 140.3(13) . . ?
C31 C32 H32 109.8 . . ?
C33 C32 H32 109.8 . . ?

loop_
_geom_bond_atom_site_label_1
_geom_bond_atom_site_label_2
_geom_bond_distance
_geom_bond_site_symmetry_2
_geom_bond_publ_flag
C1 C2 1.276(7) . ?
C1 H1A 0.9500 . ?
C1 H1B 0.9500 . ?
C2 C3 1.494(6) . ?
C2 H2 0.9500 . ?
C3 C4 1.545(5) . ?
C3 H3A 0.9900 . ?
C3 H3B 0.9900 . ?
C4 C9 1.514(5) . ?
C4 C8 1.523(5) . ?
C4 C5 1.557(5) . ?
C5 C6 1.481(5) . ?
C5 H5A 0.9900 . ?
C5 H5B 0.9900 . ?
C6 C7 1.322(6) . ?
C6 H6 0.9500 . ?
C7 H7A 0.9500 . ?
C7 H7B 0.9500 . ?
C8 O1 1.234(4) . ?
C8 N1 1.375(4) . ?
C9 O2 1.205(4) . ?
C9 N2 1.388(5) . ?
C10 N1 1.319(4) . ?
C10 N2 1.348(4) . ?
C10 N3 1.354(4) . ?
C11 O3 1.238(4) . ?
C11 N4 1.323(4) . ?
C11 N3 1.409(4) . ?
C12 N4 1.468(4) . ?
C12 C13 1.520(6) . ?
C12 H12A 0.9900 . ?
C12 H12B 0.9900 . ?
C13 C15 1.513(6) . ?
C13 C14 1.520(6) . ?
C13 H13 0.99(4) . ?
C14 H14A 0.9800 . ?
C14 H14B 0.9800 . ?
C14 H14C 0.9800 . ?
C15 H15A 0.9800 . ?
C15 H15B 0.9800 . ?
C15 H15C 0.9800 . ?
C16 C17 1.309(6) . ?
C16 H16A 0.9500 . ?
C16 H16B 0.9500 . ?
C17 C18 1.499(6) . ?
C17 H17 0.9500 . ?
C18 C19 1.547(5) . ?
C18 H18A 0.9900 . ?
C18 H18B 0.9900 . ?
C19 C23 1.502(5) . ?
C19 C24 1.515(5) . ?
C19 C20 1.547(5) . ?
C20 C21 1.506(7) . ?
C20 H20A 0.9900 . ?
C20 H20B 0.9900 . ?
C21 C22 1.276(6) . ?
C21 H21 0.9500 . ?
C22 H22A 0.9500 . ?
C22 H22B 0.9500 . ?
C23 O4 1.212(4) . ?
C23 N5 1.380(5) . ?
C24 O5 1.239(4) . ?
C24 N6 1.370(4) . ?
C25 N6 1.322(4) . ?
C25 N7 1.360(4) . ?
C25 N5 1.360(4) . ?
C26 O6 1.237(4) . ?
C26 N8 1.328(5) . ?
C26 N7 1.416(4) . ?
C27 N8 1.467(5) . ?
C27 C28 1.507(6) . ?
C27 H27A 0.9900 . ?
C27 H27B 0.9900 . ?
C28 C29 1.506(7) . ?
C28 C30 1.529(6) . ?
C28 H28 1.05(4) . ?
C29 H29A 0.9800 . ?
C29 H29B 0.9800 . ?
C29 H29C 0.9800 . ?
C30 H30A 0.9800 . ?
C30 H30B 0.9800 . ?
C30 H30C 0.9800 . ?
C31 C32 1.049(9) . ?
C31 H31A 0.9500 . ?
C31 H31B 0.9500 . ?
C33 C32 1.524(10) . ?
C33 C34 1.557(6) . ?
C33 H33A 0.9900 . ?
C33 H33B 0.9900 . ?
C34 C38 1.502(5) . ?
C34 C39 1.510(5) . ?
C34 C35 1.555(5) . ?
C35 C36 1.537(7) . ?
C35 H35A 0.9900 . ?
C35 H35B 0.9900 . ?
C36 C37 1.246(7) . ?
C36 H36 0.9500 . ?
C37 H37A 0.9500 . ?
C37 H37B 0.9500 . ?
C38 O7 1.212(4) . ?
C38 N9 1.375(4) . ?
C39 O8B 1.255(6) . ?
C39 N10 1.363(5) . ?
C39 O8A 1.368(8) . ?
C40 N10 1.310(4) . ?
C40 N9 1.352(4) . ?
C40 N11 1.361(4) . ?
C41 O9 1.222(4) . ?
C41 N12 1.321(5) . ?
C41 N11 1.417(5) . ?
C42A C43A 1.293(10) . ?
C42A N12 1.495(8) . ?
C42A H42A 0.9900 . ?
C42A H42B 0.9900 . ?
C42B C43B 1.191(11) . ?
C42B N12 1.560(9) . ?
C42B H42C 0.9900 . ?
C42B H42D 0.9900 . ?
C43A C44 1.429(9) . ?
C43A C45 1.592(10) . ?
C43B C45 1.592(10) . ?
C43B C44 1.655(11) . ?
C43B H44C 1.4511 . ?
C44 H44C 0.9700 . ?
C44 H44A 0.9700 . ?
C44 H44B 0.9700 . ?
C44 H44C 0.9700 . ?
C45 H45A 0.9696 . ?
C45 H45B 0.9700 . ?
C45 H45C 0.9701 . ?
N2 H2N 0.80(3) . ?
N3 H3N 0.80(3) . ?
N4 H4N 0.93(4) . ?
N5 H5N 0.87(4) . ?
N7 H7N 0.90(3) . ?
N8 H8N 0.96(4) . ?
N9 H9N 0.85(4) . ?
N11 H11N 0.88(4) . ?
N12 H12N 0.83(4) . ?
C32 H32 0.9500 . ?

loop_
_geom_torsion_atom_site_label_1
_geom_torsion_atom_site_label_2
_geom_torsion_atom_site_label_3
_geom_torsion_atom_site_label_4
_geom_torsion
_geom_torsion_site_symmetry_1
_geom_torsion_site_symmetry_2
_geom_torsion_site_symmetry_3
_geom_torsion_site_symmetry_4
_geom_torsion_publ_flag
C1 C2 C3 C4 -126.4(5) . . . . ?
C2 C3 C4 C9 66.1(4) . . . . ?
C2 C3 C4 C8 -58.5(4) . . . . ?
C2 C3 C4 C5 -177.6(4) . . . . ?
C9 C4 C5 C6 -62.0(4) . . . . ?
C8 C4 C5 C6 62.3(4) . . . . ?
C3 C4 C5 C6 -179.6(3) . . . . ?
C4 C5 C6 C7 107.5(4) . . . . ?
C9 C4 C8 O1 178.4(3) . . . . ?
C3 C4 C8 O1 -60.4(4) . . . . ?
C5 C4 C8 O1 58.7(4) . . . . ?
C9 C4 C8 N1 -2.1(5) . . . . ?
C3 C4 C8 N1 119.1(4) . . . . ?
C5 C4 C8 N1 -121.9(4) . . . . ?
C8 C4 C9 O2 -177.5(3) . . . . ?
C3 C4 C9 O2 61.8(5) . . . . ?
C5 C4 C9 O2 -56.3(5) . . . . ?
C8 C4 C9 N2 1.9(4) . . . . ?
C3 C4 C9 N2 -118.8(3) . . . . ?
C5 C4 C9 N2 123.2(3) . . . . ?
N4 C12 C13 C15 -69.1(5) . . . . ?
N4 C12 C13 C14 56.5(5) . . . . ?
C16 C17 C18 C19 120.5(4) . . . . ?
C17 C18 C19 C23 67.9(4) . . . . ?
C17 C18 C19 C24 -56.6(4) . . . . ?
C17 C18 C19 C20 -174.6(3) . . . . ?
C23 C19 C20 C21 -67.3(4) . . . . ?
C24 C19 C20 C21 56.4(4) . . . . ?
C18 C19 C20 C21 174.8(3) . . . . ?
C19 C20 C21 C22 110.2(5) . . . . ?
C24 C19 C23 O4 -179.9(3) . . . . ?
C18 C19 C23 O4 58.9(5) . . . . ?
C20 C19 C23 O4 -60.0(5) . . . . ?
C24 C19 C23 N5 -1.0(5) . . . . ?
C18 C19 C23 N5 -122.2(3) . . . . ?
C20 C19 C23 N5 118.9(4) . . . . ?
C23 C19 C24 O5 176.8(3) . . . . ?
C18 C19 C24 O5 -62.3(4) . . . . ?
C20 C19 C24 O5 57.0(4) . . . . ?
C23 C19 C24 N6 -4.1(5) . . . . ?
C18 C19 C24 N6 116.9(4) . . . . ?
C20 C19 C24 N6 -123.8(4) . . . . ?
N8 C27 C28 C29 -58.3(5) . . . . ?
N8 C27 C28 C30 177.4(4) . . . . ?
C32 C33 C34 C38 -54.1(6) . . . . ?
C32 C33 C34 C39 66.7(6) . . . . ?
C32 C33 C34 C35 -172.3(5) . . . . ?
C38 C34 C35 C36 58.4(5) . . . . ?
C39 C34 C35 C36 -66.8(5) . . . . ?
C33 C34 C35 C36 175.0(4) . . . . ?
C34 C35 C36 C37 119.6(6) . . . . ?
C39 C34 C38 O7 166.4(4) . . . . ?
C35 C34 C38 O7 41.7(5) . . . . ?
C33 C34 C38 O7 -76.2(5) . . . . ?
C39 C34 C38 N9 -17.6(5) . . . . ?
C35 C34 C38 N9 -142.2(3) . . . . ?
C33 C34 C38 N9 99.9(4) . . . . ?
C38 C34 C39 O8B 172.2(5) . . . . ?
C35 C34 C39 O8B -64.4(6) . . . . ?
C33 C34 C39 O8B 54.9(6) . . . . ?
C38 C34 C39 N10 11.9(7) . . . . ?
C35 C34 C39 N10 135.3(5) . . . . ?
C33 C34 C39 N10 -105.4(5) . . . . ?
C38 C34 C39 O8A -145.0(5) . . . . ?
C35 C34 C39 O8A -21.6(7) . . . . ?
C33 C34 C39 O8A 97.7(6) . . . . ?
N12 C42A C43A C44 -31.9(15) . . . . ?
N12 C42A C43A C45 134.8(9) . . . . ?
N12 C42B C43B C45 -144.4(9) . . . . ?
N12 C42B C43B C44 -20.6(15) . . . . ?
C42A C43A C44 H44C 104.3 . . . . ?
C45 C43A C44 H44C -63.4 . . . . ?
C42A C43A C44 C43B 95.2(13) . . . . ?
C45 C43A C44 C43B -72.5(10) . . . . ?
C42B C43B C44 H44C 124.6 . . . . ?
C45 C43B C44 H44C -105.2 . . . . ?
C42B C43B C44 C43A -65.8(12) . . . . ?
C45 C43B C44 C43A 64.4(9) . . . . ?
C42A C43A C45 C43B -86.4(12) . . . . ?
C44 C43A C45 C43B 82.2(11) . . . . ?
C42B C43B C45 C43A 80.7(12) . . . . ?
C44 C43B C45 C43A -54.0(9) . . . . ?
N2 C10 N1 C8 -0.4(5) . . . . ?
N3 C10 N1 C8 178.7(3) . . . . ?
O1 C8 N1 C10 -179.2(3) . . . . ?
C4 C8 N1 C10 1.4(5) . . . . ?
N1 C10 N2 C9 0.4(5) . . . . ?
N3 C10 N2 C9 -178.7(3) . . . . ?
O2 C9 N2 C10 178.2(3) . . . . ?
C4 C9 N2 C10 -1.3(5) . . . . ?
N1 C10 N3 C11 -175.9(3) . . . . ?
N2 C10 N3 C11 3.3(5) . . . . ?
O3 C11 N3 C10 -6.7(6) . . . . ?
N4 C11 N3 C10 174.5(3) . . . . ?
O3 C11 N4 C12 -1.9(6) . . . . ?
N3 C11 N4 C12 176.8(3) . . . . ?
C13 C12 N4 C11 106.8(4) . . . . ?
N6 C25 N5 C23 -6.6(6) . . . . ?
N7 C25 N5 C23 174.0(3) . . . . ?
O4 C23 N5 C25 -175.0(3) . . . . ?
C19 C23 N5 C25 6.0(5) . . . . ?
N7 C25 N6 C24 -179.5(3) . . . . ?
N5 C25 N6 C24 1.1(5) . . . . ?
O5 C24 N6 C25 -176.7(3) . . . . ?
C19 C24 N6 C25 4.2(5) . . . . ?
N6 C25 N7 C26 176.6(3) . . . . ?
N5 C25 N7 C26 -3.9(5) . . . . ?
O6 C26 N7 C25 8.1(5) . . . . ?
N8 C26 N7 C25 -170.7(3) . . . . ?
O6 C26 N8 C27 2.8(6) . . . . ?
N7 C26 N8 C27 -178.5(3) . . . . ?
C28 C27 N8 C26 123.8(4) . . . . ?
N10 C40 N9 C38 -6.6(6) . . . . ?
N11 C40 N9 C38 173.1(3) . . . . ?
O7 C38 N9 C40 -167.6(4) . . . . ?
C34 C38 N9 C40 16.3(5) . . . . ?
N9 C40 N10 C39 -1.0(6) . . . . ?
N11 C40 N10 C39 179.3(4) . . . . ?
O8B C39 N10 C40 -162.2(5) . . . . ?
O8A C39 N10 C40 154.8(5) . . . . ?
C34 C39 N10 C40 -2.6(7) . . . . ?
N10 C40 N11 C41 173.1(3) . . . . ?
N9 C40 N11 C41 -6.6(5) . . . . ?
O9 C41 N11 C40 5.3(6) . . . . ?
N12 C41 N11 C40 -174.9(4) . . . . ?
O9 C41 N12 C42A 13.4(7) . . . . ?
N11 C41 N12 C42A -166.3(5) . . . . ?
O9 C41 N12 C42B -27.9(8) . . . . ?
N11 C41 N12 C42B 152.4(6) . . . . ?
C43A C42A N12 C41 -178.3(8) . . . . ?
C43A C42A N12 C42B -66.3(10) . . . . ?
C43B C42B N12 C41 171.9(9) . . . . ?
C43B C42B N12 C42A 82.8(12) . . . . ?
C34 C33 C32 C31 -86.9(11) . . . . ?
